data_7014189
loop_
_publ_author_name
'Schneider, Daniel'
'Schier, Annette'
'Schmidbaur, Hubert'

_publ_section_title
;
 Governing the oxidative addition of iodine to gold(I) complexes by
 ligand tuning.
;
_journal_issue 13
_journal_name_full 'Dalton transactions (Cambridge, England : 2003)'
_journal_page_first 1995
_journal_page_last 2005
_journal_paper_doi 10.1039/b403005b
_journal_year 2004
_chemical_formula_moiety '[(BzMePhP)AuBr3]'
_chemical_formula_sum 'C14 H15 Au Br3 P'
_chemical_formula_weight 650.93
_chemical_name_systematic
;
?
;
_space_group_IT_number 14
_symmetry_cell_setting monoclinic
_symmetry_space_group_name_Hall '-P 2ybc'
_symmetry_space_group_name_H-M 'P 1 21/c 1'
_atom_sites_solution_hydrogens geom
_atom_sites_solution_primary direct
_atom_sites_solution_secondary difmap
_audit_creation_method SHELXL-97
_cell_angle_alpha 90.00
_cell_angle_beta 104.10(1)
_cell_angle_gamma 90.00
_cell_formula_units_Z 4
_cell_length_a 9.573(1)
_cell_length_b 14.264(1)
_cell_length_c 12.973(1)
_cell_measurement_reflns_used 25
_cell_measurement_temperature 199(2)
_cell_measurement_theta_max 16
_cell_measurement_theta_min 13
_cell_volume 1718.1(3)
_computing_cell_refinement 'CAD4 Software (Enraf Nonius 1989)'
_computing_data_collection 'CAD4 Software (Enraf Nonius 1989)'
_computing_data_reduction 'SDP-Plus (Enraf Nonius 1988)'
_computing_molecular_graphics SHELXTL-PLUS
_computing_publication_material 'SHELXL-97 (Sheldrick, 1997)'
_computing_structure_refinement 'SHELXL-97 (Sheldrick, 1997)'
_computing_structure_solution 'SHELXS-97 (Sheldrick, 1990)'
_diffrn_ambient_temperature 199(2)
_diffrn_measured_fraction_theta_full 0.996
_diffrn_measured_fraction_theta_max 0.996
_diffrn_measurement_device_type 'Enraf Nonius CAD4'
_diffrn_radiation_monochromator graphite
_diffrn_radiation_source 'fine-focus sealed tube'
_diffrn_radiation_type MoK\a
_diffrn_radiation_wavelength 0.71073
_diffrn_reflns_av_R_equivalents 0.0364
_diffrn_reflns_av_sigmaI/netI 0.0262
_diffrn_reflns_limit_h_max 12
_diffrn_reflns_limit_h_min 0
_diffrn_reflns_limit_k_max 0
_diffrn_reflns_limit_k_min -18
_diffrn_reflns_limit_l_max 16
_diffrn_reflns_limit_l_min -16
_diffrn_reflns_number 3940
_diffrn_reflns_theta_full 26.97
_diffrn_reflns_theta_max 26.97
_diffrn_reflns_theta_min 3.24
_diffrn_standards_decay_% 1.3
_diffrn_standards_interval_time 3600
_diffrn_standards_number '2 -7 1 / 1 2 6 / 2 4 4'
_exptl_absorpt_coefficient_mu 15.617
_exptl_absorpt_correction_T_max 1.000
_exptl_absorpt_correction_T_min 0.129
_exptl_absorpt_correction_type DIFABS
_exptl_crystal_colour red-orange
_exptl_crystal_density_diffrn 2.517
_exptl_crystal_density_method 'not measured'
_exptl_crystal_description 'transparent needles'
_exptl_crystal_F_000 1192
_exptl_crystal_size_max 0.35
_exptl_crystal_size_mid 0.35
_exptl_crystal_size_min 0.12
_refine_diff_density_max 1.704
_refine_diff_density_min -1.727
_refine_diff_density_rms 0.271
_refine_ls_extinction_method none
_refine_ls_goodness_of_fit_ref 1.047
_refine_ls_hydrogen_treatment riding
_refine_ls_matrix_type full
_refine_ls_number_parameters 172
_refine_ls_number_reflns 3720
_refine_ls_number_restraints 0
_refine_ls_restrained_S_all 1.047
_refine_ls_R_factor_all 0.0547
_refine_ls_R_factor_gt 0.0405
_refine_ls_shift/su_max 0.001
_refine_ls_shift/su_mean 0.000
_refine_ls_structure_factor_coef Fsqd
_refine_ls_weighting_details 'calc w=1/[\s^2^(Fo^2^)+(0.0831P)^2^+6.9454P] where P=(Fo^2^+2Fc^2^)/3'
_refine_ls_weighting_scheme calc
_refine_ls_wR_factor_gt 0.1133
_refine_ls_wR_factor_ref 0.1198
_reflns_number_gt 3111
_reflns_number_total 3720
_reflns_threshold_expression >2sigma(I)
_cod_data_source_file b403005b.txt
_cod_data_source_block '[(BzMePhP)AuBr3]'
_cod_original_sg_symbol_H-M P2(1)/c
_cod_database_code 7014189

loop_
_symmetry_equiv_pos_as_xyz
'x, y, z'
'-x, y+1/2, -z+1/2'
'-x, -y, -z'
'x, -y-1/2, z-1/2'

loop_
_atom_site_label
_atom_site_type_symbol
_atom_site_fract_x
_atom_site_fract_y
_atom_site_fract_z
_atom_site_U_iso_or_equiv
_atom_site_adp_type
_atom_site_occupancy
_atom_site_symmetry_multiplicity
_atom_site_calc_flag
_atom_site_refinement_flags
_atom_site_disorder_assembly
_atom_site_disorder_group
Au Au 0.97025(3) 0.491301(19) 0.15307(2) 0.02192(12) Uani 1 1 d . . .
Br1 Br 0.91854(10) 0.63526(6) 0.05346(7) 0.0337(2) Uani 1 1 d . . .
Br2 Br 1.02698(10) 0.34754(6) 0.25426(7) 0.0337(2) Uani 1 1 d . . .
Br3 Br 0.71731(11) 0.44180(8) 0.08613(7) 0.0435(2) Uani 1 1 d . . .
P P 1.2028(2) 0.53856(14) 0.23179(14) 0.0212(4) Uani 1 1 d . . .
C11 C 1.3320(9) 0.4557(6) 0.2082(6) 0.0292(17) Uani 1 1 d . . .
H111 H 1.4273 0.4771 0.2417 0.044 Uiso 1 1 d R . .
H112 H 1.3156 0.3959 0.2371 0.044 Uiso 1 1 d R . .
H113 H 1.3224 0.4498 0.1330 0.044 Uiso 1 1 d R . .
C211 C 1.2127(9) 0.5486(5) 0.3722(6) 0.0241(15) Uani 1 1 d . . .
C212 C 1.3061(10) 0.4949(6) 0.4466(7) 0.0294(17) Uani 1 1 d . . .
H212 H 1.3661 0.4488 0.4247 0.044 Uiso 1 1 d R . .
C213 C 1.3133(11) 0.5088(7) 0.5539(7) 0.036(2) Uani 1 1 d . . .
H213 H 1.3779 0.4718 0.6065 0.054 Uiso 1 1 d R . .
C214 C 1.2281(13) 0.5752(8) 0.5847(6) 0.046(3) Uani 1 1 d . . .
H214 H 1.2344 0.5848 0.6590 0.070 Uiso 1 1 d R . .
C215 C 1.1333(13) 0.6278(8) 0.5106(8) 0.050(3) Uani 1 1 d . . .
H215 H 1.0728 0.6736 0.5325 0.074 Uiso 1 1 d R . .
C216 C 1.1254(11) 0.6139(7) 0.4027(7) 0.037(2) Uani 1 1 d . . .
H216 H 1.0601 0.6505 0.3501 0.056 Uiso 1 1 d R . .
C31 C 1.2571(9) 0.6535(6) 0.1900(6) 0.0273(16) Uani 1 1 d . . .
H31 H 1.1939 0.7011 0.2048 0.041 Uiso 1 1 d R . .
H32 H 1.2487 0.6528 0.1148 0.041 Uiso 1 1 d R . .
C311 C 1.4088(9) 0.6760(5) 0.2463(6) 0.0251(16) Uani 1 1 d . . .
C312 C 1.5195(10) 0.6565(6) 0.1967(7) 0.0349(19) Uani 1 1 d . . .
H312 H 1.4975 0.6294 0.1268 0.052 Uiso 1 1 d R . .
C313 C 1.6633(10) 0.6752(6) 0.2493(7) 0.036(2) Uani 1 1 d . . .
H313 H 1.7399 0.6607 0.2160 0.054 Uiso 1 1 d R . .
C314 C 1.6935(10) 0.7158(6) 0.3491(8) 0.0362(19) Uani 1 1 d . . .
H314 H 1.7914 0.7294 0.3854 0.054 Uiso 1 1 d R . .
C315 C 1.5848(11) 0.7359(7) 0.3972(8) 0.040(2) Uani 1 1 d . . .
H315 H 1.6068 0.7635 0.4667 0.061 Uiso 1 1 d R . .
C316 C 1.4421(10) 0.7168(6) 0.3461(7) 0.0317(18) Uani 1 1 d . . .
H316 H 1.3662 0.7322 0.3798 0.048 Uiso 1 1 d R . .

loop_
_atom_site_aniso_label
_atom_site_aniso_U_11
_atom_site_aniso_U_22
_atom_site_aniso_U_33
_atom_site_aniso_U_23
_atom_site_aniso_U_13
_atom_site_aniso_U_12
Au 0.02199(18) 0.02257(17) 0.02139(17) -0.00162(10) 0.00563(12) -0.00156(11)
Br1 0.0319(5) 0.0331(4) 0.0339(4) 0.0077(3) 0.0036(3) 0.0037(3)
Br2 0.0378(5) 0.0241(4) 0.0417(4) 0.0044(3) 0.0144(4) -0.0012(3)
Br3 0.0340(5) 0.0530(6) 0.0418(5) -0.0059(4) 0.0060(4) -0.0123(4)
P 0.0205(10) 0.0209(9) 0.0216(8) -0.0008(7) 0.0038(7) 0.0008(7)
C11 0.024(4) 0.029(4) 0.034(4) -0.006(3) 0.005(3) 0.000(3)
C211 0.028(4) 0.023(3) 0.021(3) 0.004(3) 0.006(3) -0.004(3)
C212 0.028(4) 0.029(4) 0.031(4) 0.001(3) 0.007(3) 0.000(3)
C213 0.030(5) 0.047(5) 0.029(4) 0.006(4) 0.003(4) 0.002(4)
C214 0.063(7) 0.056(6) 0.018(4) 0.001(4) 0.006(4) 0.001(5)
C215 0.063(7) 0.051(6) 0.037(5) -0.006(4) 0.018(5) 0.014(5)
C216 0.040(5) 0.045(5) 0.026(4) 0.005(4) 0.006(4) 0.015(4)
C31 0.025(4) 0.027(4) 0.030(4) 0.004(3) 0.006(3) -0.001(3)
C311 0.026(4) 0.020(3) 0.029(4) -0.003(3) 0.007(3) -0.004(3)
C312 0.034(5) 0.038(4) 0.035(4) -0.007(4) 0.013(4) -0.008(4)
C313 0.030(5) 0.036(5) 0.047(5) -0.003(4) 0.019(4) -0.010(4)
C314 0.027(5) 0.030(4) 0.049(5) -0.003(4) 0.006(4) -0.011(4)
C315 0.045(6) 0.038(5) 0.041(5) -0.011(4) 0.017(4) -0.015(4)
C316 0.032(5) 0.027(4) 0.039(4) -0.008(3) 0.015(4) -0.010(3)

loop_
_atom_type_symbol
_atom_type_description
_atom_type_scat_dispersion_real
_atom_type_scat_dispersion_imag
_atom_type_scat_source
C C 0.0033 0.0016 'International Tables Vol C Tables 4.2.6.8 and 6.1.1.4'
H H 0.0000 0.0000 'International Tables Vol C Tables 4.2.6.8 and 6.1.1.4'
P P 0.1023 0.0942 'International Tables Vol C Tables 4.2.6.8 and 6.1.1.4'
Br Br -0.2901 2.4595 'International Tables Vol C Tables 4.2.6.8 and 6.1.1.4'
Au Au -2.0133 8.8022 'International Tables Vol C Tables 4.2.6.8 and 6.1.1.4'

loop_
_geom_angle_atom_site_label_1
_geom_angle_atom_site_label_2
_geom_angle_atom_site_label_3
_geom_angle
_geom_angle_site_symmetry_1
_geom_angle_site_symmetry_3
_geom_angle_publ_flag
P Au Br1 92.19(5) . . ?
P Au Br2 86.72(5) . . ?
Br1 Au Br2 178.91(3) . . ?
P Au Br3 174.49(5) . . ?
Br1 Au Br3 89.96(3) . . ?
Br2 Au Br3 91.13(3) . . ?
C11 P C211 110.9(4) . . ?
C11 P C31 106.3(4) . . ?
C211 P C31 106.1(4) . . ?
C11 P Au 111.3(3) . . ?
C211 P Au 106.1(3) . . ?
C31 P Au 116.1(3) . . ?
P C11 H111 109.4 . . ?
P C11 H112 109.5 . . ?
H111 C11 H112 109.5 . . ?
P C11 H113 109.5 . . ?
H111 C11 H113 109.5 . . ?
H112 C11 H113 109.5 . . ?
C216 C211 C212 120.9(7) . . ?
C216 C211 P 117.3(6) . . ?
C212 C211 P 121.8(7) . . ?
C211 C212 C213 119.1(8) . . ?
C211 C212 H212 120.4 . . ?
C213 C212 H212 120.4 . . ?
C214 C213 C212 120.2(8) . . ?
C214 C213 H213 119.9 . . ?
C212 C213 H213 120.0 . . ?
C213 C214 C215 120.7(8) . . ?
C213 C214 H214 119.6 . . ?
C215 C214 H214 119.6 . . ?
C214 C215 C216 119.3(9) . . ?
C214 C215 H215 120.5 . . ?
C216 C215 H215 120.2 . . ?
C211 C216 C215 119.8(8) . . ?
C211 C216 H216 120.1 . . ?
C215 C216 H216 120.1 . . ?
C311 C31 P 111.0(5) . . ?
C311 C31 H31 109.6 . . ?
P C31 H31 109.5 . . ?
C311 C31 H32 109.3 . . ?
P C31 H32 109.3 . . ?
H31 C31 H32 108.1 . . ?
C316 C311 C312 119.2(8) . . ?
C316 C311 C31 121.5(8) . . ?
C312 C311 C31 119.3(7) . . ?
C311 C312 C313 120.1(8) . . ?
C311 C312 H312 119.9 . . ?
C313 C312 H312 120.0 . . ?
C314 C313 C312 119.4(8) . . ?
C314 C313 H313 120.1 . . ?
C312 C313 H313 120.4 . . ?
C315 C314 C313 120.4(9) . . ?
C315 C314 H314 119.6 . . ?
C313 C314 H314 120.0 . . ?
C314 C315 C316 120.6(8) . . ?
C314 C315 H315 119.8 . . ?
C316 C315 H315 119.5 . . ?
C311 C316 C315 120.2(8) . . ?
C311 C316 H316 119.7 . . ?
C315 C316 H316 120.1 . . ?

loop_
_geom_bond_atom_site_label_1
_geom_bond_atom_site_label_2
_geom_bond_distance
_geom_bond_site_symmetry_2
_geom_bond_publ_flag
Au P 2.312(2) . ?
Au Br1 2.4124(8) . ?
Au Br2 2.4241(8) . ?
Au Br3 2.4681(10) . ?
P C11 1.790(8) . ?
P C211 1.807(7) . ?
P C31 1.841(8) . ?
C11 H111 0.9600 . ?
C11 H112 0.9600 . ?
C11 H113 0.9600 . ?
C211 C216 1.372(12) . ?
C211 C212 1.377(11) . ?
C212 C213 1.391(12) . ?
C212 H212 0.9600 . ?
C213 C214 1.372(14) . ?
C213 H213 0.9600 . ?
C214 C215 1.374(14) . ?
C214 H214 0.9601 . ?
C215 C216 1.397(12) . ?
C215 H215 0.9600 . ?
C216 H216 0.9600 . ?
C31 C311 1.493(11) . ?
C31 H31 0.9600 . ?
C31 H32 0.9600 . ?
C311 C316 1.383(11) . ?
C311 C312 1.396(12) . ?
C312 C313 1.405(13) . ?
C312 H312 0.9600 . ?
C313 C314 1.383(13) . ?
C313 H313 0.9600 . ?
C314 C315 1.368(14) . ?
C314 H314 0.9600 . ?
C315 C316 1.393(13) . ?
C315 H315 0.9600 . ?
C316 H316 0.9600 . ?

loop_
_geom_torsion_atom_site_label_1
_geom_torsion_atom_site_label_2
_geom_torsion_atom_site_label_3
_geom_torsion_atom_site_label_4
_geom_torsion
_geom_torsion_site_symmetry_1
_geom_torsion_site_symmetry_2
_geom_torsion_site_symmetry_3
_geom_torsion_site_symmetry_4
_geom_torsion_publ_flag
Br1 Au P C11 -123.7(3) . . . . ?
Br2 Au P C11 56.2(3) . . . . ?
Br3 Au P C11 123.4(6) . . . . ?
Br1 Au P C211 115.6(3) . . . . ?
Br2 Au P C211 -64.5(3) . . . . ?
Br3 Au P C211 2.7(7) . . . . ?
Br1 Au P C31 -1.9(3) . . . . ?
Br2 Au P C31 178.0(3) . . . . ?
Br3 Au P C31 -114.9(6) . . . . ?
C11 P C211 C216 176.2(7) . . . . ?
C31 P C211 C216 61.2(8) . . . . ?
Au P C211 C216 -62.8(7) . . . . ?
C11 P C211 C212 -2.3(8) . . . . ?
C31 P C211 C212 -117.3(7) . . . . ?
Au P C211 C212 118.7(7) . . . . ?
C216 C211 C212 C213 -1.3(13) . . . . ?
P C211 C212 C213 177.1(7) . . . . ?
C211 C212 C213 C214 0.2(14) . . . . ?
C212 C213 C214 C215 0.9(17) . . . . ?
C213 C214 C215 C216 -0.7(18) . . . . ?
C212 C211 C216 C215 1.5(15) . . . . ?
P C211 C216 C215 -177.1(8) . . . . ?
C214 C215 C216 C211 -0.4(17) . . . . ?
C11 P C31 C311 -55.7(6) . . . . ?
C211 P C31 C311 62.4(7) . . . . ?
Au P C31 C311 179.9(5) . . . . ?
P C31 C311 C316 -84.9(8) . . . . ?
P C31 C311 C312 95.9(8) . . . . ?
C316 C311 C312 C313 2.2(13) . . . . ?
C31 C311 C312 C313 -178.6(8) . . . . ?
C311 C312 C313 C314 -2.0(14) . . . . ?
C312 C313 C314 C315 1.3(14) . . . . ?
C313 C314 C315 C316 -0.7(15) . . . . ?
C312 C311 C316 C315 -1.6(12) . . . . ?
C31 C311 C316 C315 179.3(8) . . . . ?
C314 C315 C316 C311 0.8(14) . . . . ?
